data_4070333
loop_
_publ_author_name
'Yu, Insun'
'Wallis, Christopher J.'
'Patrick, Brian O.'
'Mehrkhodavandi, Parisa'

_publ_section_title
;
 Template Synthesis of Donor-Functionalized NX-Carbenes (X = P, Si)
;
_journal_issue 21
_journal_name_full Organometallics
_journal_page_first 6370
_journal_paper_doi 10.1021/om900725e
_journal_volume 28
_journal_year 2009
_chemical_formula_sum 'C40 H36 Fe N O P Si'
_chemical_formula_weight 661.61
_chemical_name_systematic
;
 ?
;
_space_group_IT_number 33
_symmetry_cell_setting orthorhombic
_symmetry_space_group_name_Hall 'P 2c -2n'
_symmetry_space_group_name_H-M 'P n a 21'
_atom_sites_solution_hydrogens geom
_atom_sites_solution_primary direct
_atom_sites_solution_secondary difmap
_audit_creation_method SHELXL-97
_cell_angle_alpha 90.00
_cell_angle_beta 90.00
_cell_angle_gamma 90.00
_cell_formula_units_Z 4
_cell_length_a 20.407(3)
_cell_length_b 10.1257(12)
_cell_length_c 15.793(2)
_cell_measurement_reflns_used 4531
_cell_measurement_temperature 173(2)
_cell_measurement_theta_max 23.47
_cell_measurement_theta_min 2.38
_cell_volume 3263.4(7)
_computing_structure_refinement 'SHELXL-97 (Sheldrick, 1997)'
_diffrn_ambient_temperature 173(2)
_diffrn_measured_fraction_theta_full 1.000
_diffrn_measured_fraction_theta_max 1.000
_diffrn_measurement_device_type 'Bruker X8 APEX II'
_diffrn_measurement_method 'area detector'
_diffrn_radiation_monochromator graphite
_diffrn_radiation_source 'fine-focus sealed tube'
_diffrn_radiation_type MoK\a
_diffrn_radiation_wavelength 0.71073
_diffrn_reflns_av_R_equivalents 0.0496
_diffrn_reflns_av_sigmaI/netI 0.0479
_diffrn_reflns_limit_h_max 23
_diffrn_reflns_limit_h_min -23
_diffrn_reflns_limit_k_max 11
_diffrn_reflns_limit_k_min -11
_diffrn_reflns_limit_l_max 17
_diffrn_reflns_limit_l_min -17
_diffrn_reflns_number 21711
_diffrn_reflns_theta_full 23.73
_diffrn_reflns_theta_max 23.73
_diffrn_reflns_theta_min 2.00
_exptl_absorpt_coefficient_mu 0.582
_exptl_absorpt_correction_T_max 0.983
_exptl_absorpt_correction_T_min 0.926
_exptl_absorpt_correction_type multi-scan
_exptl_crystal_colour orange
_exptl_crystal_density_diffrn 1.347
_exptl_crystal_density_method 'not measured'
_exptl_crystal_description prism
_exptl_crystal_F_000 1384
_exptl_crystal_size_max 0.10
_exptl_crystal_size_mid 0.08
_exptl_crystal_size_min 0.03
_refine_diff_density_max 0.236
_refine_diff_density_min -0.211
_refine_diff_density_rms 0.039
_refine_ls_abs_structure_details 'Flack H D (1983), Acta Cryst. A39, 876-881'
_refine_ls_abs_structure_Flack 0.000(13)
_refine_ls_extinction_method none
_refine_ls_goodness_of_fit_ref 0.997
_refine_ls_hydrogen_treatment constr
_refine_ls_matrix_type full
_refine_ls_number_parameters 406
_refine_ls_number_reflns 4952
_refine_ls_number_restraints 1
_refine_ls_restrained_S_all 0.997
_refine_ls_R_factor_all 0.0443
_refine_ls_R_factor_gt 0.0311
_refine_ls_shift/su_max 0.002
_refine_ls_shift/su_mean 0.000
_refine_ls_structure_factor_coef Fsqd
_refine_ls_weighting_details 'calc w=1/[\s^2^(Fo^2^)+(0.0282P)^2^+0.0000P] where P=(Fo^2^+2Fc^2^)/3'
_refine_ls_weighting_scheme calc
_refine_ls_wR_factor_gt 0.0579
_refine_ls_wR_factor_ref 0.0618
_reflns_number_gt 4208
_reflns_number_total 4952
_reflns_threshold_expression >2sigma(I)
_cod_data_source_file om900725e_si_001.cif
_cod_data_source_block pm039
_cod_original_cell_volume 3263.3(7)
_cod_original_sg_symbol_H-M 'P na21'
_cod_database_code 4070333

loop_
_symmetry_equiv_pos_as_xyz
'x, y, z'
'-x, -y, z+1/2'
'x+1/2, -y+1/2, z'
'-x+1/2, y+1/2, z+1/2'

loop_
_atom_site_label
_atom_site_type_symbol
_atom_site_fract_x
_atom_site_fract_y
_atom_site_fract_z
_atom_site_U_iso_or_equiv
_atom_site_adp_type
_atom_site_occupancy
_atom_site_symmetry_multiplicity
_atom_site_calc_flag
_atom_site_refinement_flags
C1 C 0.85366(12) 0.8378(3) 0.2909(3) 0.0261(6) Uani 1 1 d .
C2 C 0.91808(14) 0.6332(3) 0.1987(2) 0.0243(8) Uani 1 1 d .
C3 C 0.75107(12) 0.6688(3) 0.2927(3) 0.0382(7) Uani 1 1 d .
H3 H 0.7259 0.7469 0.2855 0.046 Uiso 1 1 calc R
C4 C 0.77212(17) 0.6181(4) 0.3698(3) 0.0434(10) Uani 1 1 d .
H4 H 0.7641 0.6553 0.4240 0.052 Uiso 1 1 calc R
C5 C 0.80716(17) 0.5031(4) 0.3532(3) 0.0511(12) Uani 1 1 d .
H5 H 0.8273 0.4480 0.3943 0.061 Uiso 1 1 calc R
C6 C 0.80760(16) 0.4822(4) 0.2651(3) 0.0471(11) Uani 1 1 d .
H6 H 0.8278 0.4105 0.2364 0.057 Uiso 1 1 calc R
C7 C 0.77294(16) 0.5863(4) 0.2273(2) 0.0431(10) Uani 1 1 d .
H7 H 0.7657 0.5986 0.1684 0.052 Uiso 1 1 calc R
C8 C 0.98297(14) 0.5248(3) 0.4008(2) 0.0284(8) Uani 1 1 d .
H8A H 1.0161 0.5424 0.4451 0.034 Uiso 1 1 calc R
H8B H 0.9534 0.4547 0.4222 0.034 Uiso 1 1 calc R
C9 C 1.01802(15) 0.4738(3) 0.32100(19) 0.0305(8) Uani 1 1 d .
H9A H 1.0476 0.5438 0.2997 0.037 Uiso 1 1 calc R
H9B H 1.0455 0.3971 0.3368 0.037 Uiso 1 1 calc R
C10 C 0.97167(14) 0.4322(3) 0.2492(2) 0.0306(8) Uani 1 1 d .
H10A H 0.9909 0.3555 0.2193 0.037 Uiso 1 1 calc R
H10B H 0.9294 0.4037 0.2741 0.037 Uiso 1 1 calc R
C11 C 0.90741(14) 0.7175(3) 0.4906(2) 0.0265(8) Uani 1 1 d .
C12 C 0.87845(17) 0.8395(3) 0.5035(2) 0.0390(9) Uani 1 1 d .
H12 H 0.8760 0.9008 0.4581 0.047 Uiso 1 1 calc R
C13 C 0.85278(18) 0.8735(3) 0.5824(2) 0.0463(10) Uani 1 1 d .
H13 H 0.8329 0.9575 0.5901 0.056 Uiso 1 1 calc R
C14 C 0.85594(17) 0.7867(4) 0.6490(2) 0.0408(9) Uani 1 1 d .
H14 H 0.8382 0.8096 0.7027 0.049 Uiso 1 1 calc R
C15 C 0.88533(16) 0.6655(4) 0.6366(2) 0.0407(9) Uani 1 1 d .
H15 H 0.8877 0.6048 0.6824 0.049 Uiso 1 1 calc R
C16 C 0.91133(16) 0.6306(3) 0.5590(2) 0.0342(8) Uani 1 1 d .
H16 H 0.9319 0.5471 0.5521 0.041 Uiso 1 1 calc R
C17 C 1.00071(14) 0.7967(3) 0.3647(2) 0.0241(7) Uani 1 1 d .
C18 C 1.04833(14) 0.8171(3) 0.4250(2) 0.0286(8) Uani 1 1 d .
H18 H 1.0452 0.7724 0.4777 0.034 Uiso 1 1 calc R
C19 C 1.10083(14) 0.9015(3) 0.4108(2) 0.0287(8) Uani 1 1 d .
H19 H 1.1333 0.9139 0.4532 0.034 Uiso 1 1 calc R
C20 C 1.10541(15) 0.9671(3) 0.3345(2) 0.0291(7) Uani 1 1 d .
H20 H 1.1416 1.0238 0.3238 0.035 Uiso 1 1 calc R
C21 C 1.05756(15) 0.9507(3) 0.27372(19) 0.0309(8) Uani 1 1 d .
H21 H 1.0601 0.9980 0.2219 0.037 Uiso 1 1 calc R
C22 C 1.00560(13) 0.8647(3) 0.2884(3) 0.0279(7) Uani 1 1 d .
H22 H 0.9732 0.8523 0.2459 0.033 Uiso 1 1 calc R
C23 C 0.86739(14) 0.6410(3) 0.0153(2) 0.0274(8) Uani 1 1 d .
C24 C 0.83858(15) 0.7091(3) -0.0531(2) 0.0323(8) Uani 1 1 d .
H24 H 0.8437 0.8022 -0.0572 0.039 Uiso 1 1 calc R
C25 C 0.80292(15) 0.6427(4) -0.1145(2) 0.0425(9) Uani 1 1 d .
H25 H 0.7834 0.6904 -0.1597 0.051 Uiso 1 1 calc R
C26 C 0.79579(17) 0.5085(4) -0.1099(3) 0.0494(10) Uani 1 1 d .
H26 H 0.7721 0.4633 -0.1528 0.059 Uiso 1 1 calc R
C27 C 0.82258(18) 0.4384(4) -0.0439(3) 0.0541(11) Uani 1 1 d .
H27 H 0.8165 0.3455 -0.0403 0.065 Uiso 1 1 calc R
C28 C 0.85881(14) 0.5053(3) 0.0177(2) 0.0348(8) Uani 1 1 d .
H28 H 0.8781 0.4563 0.0626 0.042 Uiso 1 1 calc R
C29 C 1.00271(14) 0.7585(3) 0.0514(2) 0.0281(7) Uani 1 1 d .
C30 C 1.06071(14) 0.7251(3) 0.0931(2) 0.0359(8) Uani 1 1 d .
H30 H 1.0586 0.6872 0.1481 0.043 Uiso 1 1 calc R
C31 C 1.12141(16) 0.7460(4) 0.0556(3) 0.0497(11) Uani 1 1 d .
H31 H 1.1603 0.7229 0.0852 0.060 Uiso 1 1 calc R
C32 C 1.12560(19) 0.8005(3) -0.0247(3) 0.0528(12) Uani 1 1 d .
H32 H 1.1673 0.8144 -0.0499 0.063 Uiso 1 1 calc R
C33 C 1.06938(19) 0.8345(3) -0.0679(2) 0.0488(10) Uani 1 1 d .
H33 H 1.0722 0.8717 -0.1230 0.059 Uiso 1 1 calc R
C34 C 1.00867(16) 0.8140(3) -0.0304(2) 0.0359(9) Uani 1 1 d .
H34 H 0.9701 0.8379 -0.0605 0.043 Uiso 1 1 calc R
C35 C 0.87933(14) 0.9015(3) 0.10547(19) 0.0226(7) Uani 1 1 d .
C36 C 0.81055(14) 0.9170(3) 0.1017(2) 0.0291(8) Uani 1 1 d .
H36 H 0.7839 0.8415 0.0924 0.035 Uiso 1 1 calc R
C37 C 0.78111(15) 1.0386(3) 0.1113(2) 0.0380(9) Uani 1 1 d .
H37 H 0.7348 1.0461 0.1076 0.046 Uiso 1 1 calc R
C38 C 0.81864(18) 1.1491(3) 0.1262(2) 0.0411(9) Uani 1 1 d .
H38 H 0.7983 1.2327 0.1334 0.049 Uiso 1 1 calc R
C39 C 0.88580(17) 1.1380(3) 0.1308(2) 0.0347(9) Uani 1 1 d .
H39 H 0.9117 1.2139 0.1421 0.042 Uiso 1 1 calc R
C40 C 0.91590(14) 1.0166(3) 0.11892(18) 0.0270(7) Uani 1 1 d .
H40 H 0.9624 1.0114 0.1199 0.032 Uiso 1 1 calc R
N1 N 0.95908(12) 0.5380(2) 0.18743(17) 0.0275(6) Uani 1 1 d .
O1 O 0.84785(9) 0.95134(18) 0.29893(17) 0.0319(5) Uani 1 1 d .
Si1 Si 0.91793(4) 0.73324(8) 0.09600(6) 0.0236(2) Uani 1 1 d .
P1 P 0.93511(4) 0.67486(8) 0.38330(5) 0.02362(19) Uani 1 1 d .
Fe1 Fe 0.854134(18) 0.66587(4) 0.29278(3) 0.02338(11) Uani 1 1 d .

loop_
_atom_site_aniso_label
_atom_site_aniso_U_11
_atom_site_aniso_U_22
_atom_site_aniso_U_33
_atom_site_aniso_U_23
_atom_site_aniso_U_13
_atom_site_aniso_U_12
C1 0.0187(13) 0.0367(17) 0.0230(14) 0.001(2) 0.0006(16) 0.0011(14)
C2 0.0185(16) 0.0224(17) 0.032(2) -0.0017(15) -0.0031(15) -0.0093(14)
C3 0.0140(14) 0.0338(17) 0.067(2) 0.000(2) -0.001(2) -0.0004(13)
C4 0.0290(19) 0.061(3) 0.040(3) -0.007(2) 0.0095(19) -0.0138(19)
C5 0.033(2) 0.046(3) 0.074(3) 0.032(2) -0.010(2) -0.0231(19)
C6 0.0253(18) 0.028(2) 0.088(4) -0.019(2) 0.0109(19) -0.0107(16)
C7 0.029(2) 0.061(3) 0.039(2) -0.007(2) -0.0029(18) -0.0232(19)
C8 0.0279(18) 0.0218(17) 0.036(2) 0.0036(16) -0.0031(16) -0.0004(14)
C9 0.0266(18) 0.0260(18) 0.039(2) 0.0012(15) -0.0029(15) 0.0074(14)
C10 0.0265(17) 0.0264(19) 0.039(2) -0.0009(16) -0.0003(16) 0.0053(15)
C11 0.0207(16) 0.0261(18) 0.033(2) 0.0006(16) -0.0049(15) -0.0061(14)
C12 0.059(2) 0.028(2) 0.030(2) 0.0035(17) 0.0038(18) -0.0013(18)
C13 0.064(3) 0.033(2) 0.042(2) -0.0072(18) 0.009(2) 0.0005(18)
C14 0.047(2) 0.049(2) 0.026(2) -0.0043(19) 0.0098(17) -0.0129(19)
C15 0.037(2) 0.053(3) 0.032(2) 0.0143(19) -0.0062(18) -0.0157(19)
C16 0.0322(19) 0.037(2) 0.034(2) 0.0081(17) -0.0042(17) 0.0000(16)
C17 0.0227(17) 0.0191(17) 0.030(2) -0.0018(14) 0.0008(15) 0.0017(13)
C18 0.0259(18) 0.0285(18) 0.0314(19) -0.0009(16) 0.0000(15) -0.0007(15)
C19 0.0218(17) 0.0323(19) 0.032(2) -0.0031(16) -0.0040(15) -0.0009(14)
C20 0.0216(17) 0.0289(19) 0.0368(19) -0.0034(17) 0.0041(15) -0.0059(16)
C21 0.0350(17) 0.0324(18) 0.025(2) 0.0037(15) 0.0028(15) -0.0036(15)
C22 0.0234(15) 0.0309(17) 0.0294(18) -0.0014(19) -0.0028(18) -0.0046(12)
C23 0.0212(16) 0.0273(19) 0.034(2) -0.0084(16) 0.0089(15) 0.0032(14)
C24 0.0301(19) 0.036(2) 0.031(2) -0.0052(18) 0.0002(16) -0.0015(15)
C25 0.0337(19) 0.056(3) 0.038(2) -0.010(2) -0.0028(18) 0.0027(17)
C26 0.032(2) 0.057(3) 0.059(3) -0.030(2) -0.015(2) -0.0028(18)
C27 0.043(2) 0.033(2) 0.086(3) -0.019(2) -0.008(2) -0.0054(18)
C28 0.0285(18) 0.0272(19) 0.049(2) -0.0058(17) -0.0041(17) -0.0015(15)
C29 0.0250(17) 0.0169(16) 0.042(2) -0.0052(16) 0.0046(15) -0.0012(14)
C30 0.0247(17) 0.0288(18) 0.054(2) -0.0052(17) 0.0075(18) 0.0011(14)
C31 0.0245(18) 0.039(2) 0.085(3) -0.015(2) 0.005(2) -0.0006(17)
C32 0.040(2) 0.032(2) 0.086(4) -0.013(2) 0.035(2) -0.0120(18)
C33 0.056(3) 0.028(2) 0.062(3) -0.006(2) 0.027(2) -0.0067(19)
C34 0.034(2) 0.0256(19) 0.048(2) -0.0077(18) 0.0123(17) -0.0022(15)
C35 0.0285(16) 0.0232(18) 0.0162(17) -0.0002(15) -0.0018(15) 0.0013(14)
C36 0.0280(17) 0.0301(18) 0.0294(19) -0.0032(16) 0.0024(16) -0.0008(14)
C37 0.0317(18) 0.042(2) 0.041(2) -0.0044(18) 0.0023(17) 0.0141(17)
C38 0.052(2) 0.032(2) 0.039(2) -0.0076(17) -0.0019(18) 0.0169(18)
C39 0.052(2) 0.027(2) 0.025(2) -0.0053(15) 0.0007(17) -0.0023(17)
C40 0.0304(17) 0.0276(18) 0.0230(18) -0.0015(14) -0.0023(15) -0.0008(15)
N1 0.0251(15) 0.0238(15) 0.0335(16) -0.0024(13) 0.0031(12) 0.0015(12)
O1 0.0367(12) 0.0218(12) 0.0370(13) -0.0053(13) 0.0063(12) 0.0022(9)
Si1 0.0210(4) 0.0213(5) 0.0284(5) -0.0027(4) 0.0018(4) 0.0005(4)
P1 0.0225(4) 0.0206(4) 0.0278(5) 0.0014(4) -0.0001(4) -0.0019(4)
Fe1 0.0185(2) 0.0216(2) 0.0300(2) -0.0019(3) 0.0010(2) -0.00143(18)

loop_
_atom_type_symbol
_atom_type_description
_atom_type_scat_dispersion_real
_atom_type_scat_dispersion_imag
_atom_type_scat_source
C C 0.0033 0.0016 'International Tables Vol C Tables 4.2.6.8 and 6.1.1.4'
H H 0.0000 0.0000 'International Tables Vol C Tables 4.2.6.8 and 6.1.1.4'
N N 0.0061 0.0033 'International Tables Vol C Tables 4.2.6.8 and 6.1.1.4'
O O 0.0106 0.0060 'International Tables Vol C Tables 4.2.6.8 and 6.1.1.4'
Si Si 0.0817 0.0704 'International Tables Vol C Tables 4.2.6.8 and 6.1.1.4'
P P 0.1023 0.0942 'International Tables Vol C Tables 4.2.6.8 and 6.1.1.4'
Fe Fe 0.3463 0.8444 'International Tables Vol C Tables 4.2.6.8 and 6.1.1.4'

loop_
_geom_angle_atom_site_label_1
_geom_angle_atom_site_label_2
_geom_angle_atom_site_label_3
_geom_angle
O1 C1 Fe1 170.9(4)
N1 C2 Si1 106.3(2)
N1 C2 Fe1 130.4(2)
Si1 C2 Fe1 122.68(16)
C4 C3 C7 109.1(3)
C4 C3 Fe1 71.64(18)
C7 C3 Fe1 70.95(17)
C4 C3 H3 125.4
C7 C3 H3 125.4
Fe1 C3 H3 123.6
C3 C4 C5 107.6(3)
C3 C4 Fe1 70.01(19)
C5 C4 Fe1 71.2(2)
C3 C4 H4 126.2
C5 C4 H4 126.2
Fe1 C4 H4 124.2
C4 C5 C6 108.4(4)
C4 C5 Fe1 70.6(2)
C6 C5 Fe1 70.8(2)
C4 C5 H5 125.8
C6 C5 H5 125.8
Fe1 C5 H5 124.4
C7 C6 C5 107.8(4)
C7 C6 Fe1 69.94(19)
C5 C6 Fe1 70.7(2)
C7 C6 H6 126.1
C5 C6 H6 126.1
Fe1 C6 H6 124.8
C3 C7 C6 107.1(3)
C3 C7 Fe1 70.21(17)
C6 C7 Fe1 71.48(19)
C3 C7 H7 126.5
C6 C7 H7 126.5
Fe1 C7 H7 123.5
C9 C8 P1 113.9(2)
C9 C8 H8A 108.8
P1 C8 H8A 108.8
C9 C8 H8B 108.8
P1 C8 H8B 108.8
H8A C8 H8B 107.7
C10 C9 C8 114.2(2)
C10 C9 H9A 108.7
C8 C9 H9A 108.7
C10 C9 H9B 108.7
C8 C9 H9B 108.7
H9A C9 H9B 107.6
N1 C10 C9 113.5(2)
N1 C10 H10A 108.9
C9 C10 H10A 108.9
N1 C10 H10B 108.9
C9 C10 H10B 108.9
H10A C10 H10B 107.7
C12 C11 C16 118.3(3)
C12 C11 P1 118.5(3)
C16 C11 P1 123.2(3)
C11 C12 C13 120.8(3)
C11 C12 H12 119.6
C13 C12 H12 119.6
C14 C13 C12 120.6(3)
C14 C13 H13 119.7
C12 C13 H13 119.7
C13 C14 C15 118.8(3)
C13 C14 H14 120.6
C15 C14 H14 120.6
C14 C15 C16 121.4(3)
C14 C15 H15 119.3
C16 C15 H15 119.3
C15 C16 C11 120.2(3)
C15 C16 H16 119.9
C11 C16 H16 119.9
C18 C17 C22 118.3(3)
C18 C17 P1 120.2(2)
C22 C17 P1 121.4(2)
C17 C18 C19 121.7(3)
C17 C18 H18 119.1
C19 C18 H18 119.1
C20 C19 C18 119.3(3)
C20 C19 H19 120.3
C18 C19 H19 120.3
C19 C20 C21 120.1(3)
C19 C20 H20 119.9
C21 C20 H20 119.9
C20 C21 C22 119.9(3)
C20 C21 H21 120.0
C22 C21 H21 120.0
C17 C22 C21 120.6(3)
C17 C22 H22 119.7
C21 C22 H22 119.7
C28 C23 C24 117.0(3)
C28 C23 Si1 122.8(3)
C24 C23 Si1 120.2(2)
C25 C24 C23 121.1(3)
C25 C24 H24 119.4
C23 C24 H24 119.4
C26 C25 C24 120.0(4)
C26 C25 H25 120.0
C24 C25 H25 120.0
C25 C26 C27 120.7(3)
C25 C26 H26 119.6
C27 C26 H26 119.6
C26 C27 C28 119.2(3)
C26 C27 H27 120.4
C28 C27 H27 120.4
C23 C28 C27 121.9(3)
C23 C28 H28 119.1
C27 C28 H28 119.1
C30 C29 C34 117.0(3)
C30 C29 Si1 124.7(3)
C34 C29 Si1 118.3(2)
C31 C30 C29 121.2(4)
C31 C30 H30 119.4
C29 C30 H30 119.4
C32 C31 C30 120.4(4)
C32 C31 H31 119.8
C30 C31 H31 119.8
C33 C32 C31 120.1(3)
C33 C32 H32 120.0
C31 C32 H32 120.0
C32 C33 C34 119.6(4)
C32 C33 H33 120.2
C34 C33 H33 120.2
C33 C34 C29 121.7(3)
C33 C34 H34 119.2
C29 C34 H34 119.2
C40 C35 C36 116.3(3)
C40 C35 Si1 122.8(2)
C36 C35 Si1 120.8(2)
C37 C36 C35 121.8(3)
C37 C36 H36 119.1
C35 C36 H36 119.1
C38 C37 C36 120.2(3)
C38 C37 H37 119.9
C36 C37 H37 119.9
C37 C38 C39 119.8(3)
C37 C38 H38 120.1
C39 C38 H38 120.1
C38 C39 C40 120.4(3)
C38 C39 H39 119.8
C40 C39 H39 119.8
C39 C40 C35 121.5(3)
C39 C40 H40 119.3
C35 C40 H40 119.3
C2 N1 C10 124.5(3)
C35 Si1 C29 106.90(13)
C35 Si1 C23 105.84(13)
C29 Si1 C23 108.45(14)
C35 Si1 C2 114.37(14)
C29 Si1 C2 112.78(14)
C23 Si1 C2 108.15(14)
C8 P1 C11 102.75(15)
C8 P1 C17 101.09(14)
C11 P1 C17 102.31(13)
C8 P1 Fe1 117.89(11)
C11 P1 Fe1 112.34(10)
C17 P1 Fe1 118.17(10)
C1 Fe1 C2 98.98(15)
C1 Fe1 C3 88.88(12)
C2 Fe1 C3 130.75(16)
C1 Fe1 C7 111.62(16)
C2 Fe1 C7 94.86(14)
C3 Fe1 C7 38.83(14)
C1 Fe1 C4 103.47(16)
C2 Fe1 C4 154.08(13)
C3 Fe1 C4 38.36(15)
C7 Fe1 C4 64.90(13)
C1 Fe1 C5 141.10(17)
C2 Fe1 C5 119.77(15)
C3 Fe1 C5 63.99(14)
C7 Fe1 C5 64.64(15)
C4 Fe1 C5 38.18(14)
C1 Fe1 C6 149.95(15)
C2 Fe1 C6 89.66(13)
C3 Fe1 C6 64.34(13)
C7 Fe1 C6 38.58(14)
C4 Fe1 C6 64.42(14)
C5 Fe1 C6 38.50(14)
C1 Fe1 P1 88.49(12)
C2 Fe1 P1 89.97(9)
C3 Fe1 P1 139.05(14)
C7 Fe1 P1 158.20(11)
C4 Fe1 P1 103.33(11)
C5 Fe1 P1 94.57(11)
C6 Fe1 P1 120.44(12)

loop_
_geom_bond_atom_site_label_1
_geom_bond_atom_site_label_2
_geom_bond_distance
C1 O1 1.163(3)
C1 Fe1 1.741(3)
C2 N1 1.289(4)
C2 Si1 1.913(3)
C2 Fe1 2.005(3)
C3 C4 1.389(5)
C3 C7 1.402(5)
C3 Fe1 2.103(3)
C3 H3 0.9500
C4 C5 1.392(5)
C4 Fe1 2.124(3)
C4 H4 0.9500
C5 C6 1.406(5)
C5 Fe1 2.132(3)
C5 H5 0.9500
C6 C7 1.403(5)
C6 Fe1 2.133(3)
C6 H6 0.9500
C7 Fe1 2.113(3)
C7 H7 0.9500
C8 C9 1.538(4)
C8 P1 1.827(3)
C8 H8A 0.9900
C8 H8B 0.9900
C9 C10 1.535(4)
C9 H9A 0.9900
C9 H9B 0.9900
C10 N1 1.472(4)
C10 H10A 0.9900
C10 H10B 0.9900
C11 C12 1.384(4)
C11 C16 1.396(4)
C11 P1 1.838(4)
C12 C13 1.395(5)
C12 H12 0.9500
C13 C14 1.372(5)
C13 H13 0.9500
C14 C15 1.380(5)
C14 H14 0.9500
C15 C16 1.382(5)
C15 H15 0.9500
C16 H16 0.9500
C17 C18 1.377(4)
C17 C22 1.391(5)
C17 P1 1.844(3)
C18 C19 1.388(4)
C18 H18 0.9500
C19 C20 1.379(4)
C19 H19 0.9500
C20 C21 1.380(4)
C20 H20 0.9500
C21 C22 1.392(4)
C21 H21 0.9500
C22 H22 0.9500
C23 C28 1.386(4)
C23 C24 1.410(4)
C23 Si1 1.887(3)
C24 C25 1.386(5)
C24 H24 0.9500
C25 C26 1.369(5)
C25 H25 0.9500
C26 C27 1.374(5)
C26 H26 0.9500
C27 C28 1.398(5)
C27 H27 0.9500
C28 H28 0.9500
C29 C30 1.396(4)
C29 C34 1.415(4)
C29 Si1 1.885(3)
C30 C31 1.389(4)
C30 H30 0.9500
C31 C32 1.385(6)
C31 H31 0.9500
C32 C33 1.379(5)
C32 H32 0.9500
C33 C34 1.388(4)
C33 H33 0.9500
C34 H34 0.9500
C35 C40 1.400(4)
C35 C36 1.414(4)
C35 Si1 1.883(3)
C36 C37 1.378(4)
C36 H36 0.9500
C37 C38 1.376(4)
C37 H37 0.9500
C38 C39 1.377(5)
C38 H38 0.9500
C39 C40 1.387(4)
C39 H39 0.9500
C40 H40 0.9500
P1 Fe1 2.1868(9)

loop_
_geom_torsion_atom_site_label_1
_geom_torsion_atom_site_label_2
_geom_torsion_atom_site_label_3
_geom_torsion_atom_site_label_4
_geom_torsion
C7 C3 C4 C5 -0.3(3)
Fe1 C3 C4 C5 -61.6(2)
C7 C3 C4 Fe1 61.4(2)
C3 C4 C5 C6 -0.2(4)
Fe1 C4 C5 C6 -61.0(3)
C3 C4 C5 Fe1 60.9(2)
C4 C5 C6 C7 0.5(4)
Fe1 C5 C6 C7 -60.4(2)
C4 C5 C6 Fe1 60.9(2)
C4 C3 C7 C6 0.6(3)
Fe1 C3 C7 C6 62.4(2)
C4 C3 C7 Fe1 -61.8(2)
C5 C6 C7 C3 -0.7(4)
Fe1 C6 C7 C3 -61.5(2)
C5 C6 C7 Fe1 60.9(3)
P1 C8 C9 C10 -63.0(3)
C8 C9 C10 N1 93.7(3)
C16 C11 C12 C13 -1.2(5)
P1 C11 C12 C13 175.9(3)
C11 C12 C13 C14 0.2(5)
C12 C13 C14 C15 0.4(5)
C13 C14 C15 C16 0.0(5)
C14 C15 C16 C11 -1.0(5)
C12 C11 C16 C15 1.5(5)
P1 C11 C16 C15 -175.4(2)
C22 C17 C18 C19 -1.0(4)
P1 C17 C18 C19 175.6(2)
C17 C18 C19 C20 0.3(5)
C18 C19 C20 C21 1.2(4)
C19 C20 C21 C22 -1.9(5)
C18 C17 C22 C21 0.2(4)
P1 C17 C22 C21 -176.4(2)
C20 C21 C22 C17 1.2(4)
C28 C23 C24 C25 0.5(5)
Si1 C23 C24 C25 178.1(2)
C23 C24 C25 C26 -0.8(5)
C24 C25 C26 C27 1.3(6)
C25 C26 C27 C28 -1.6(6)
C24 C23 C28 C27 -0.9(5)
Si1 C23 C28 C27 -178.3(3)
C26 C27 C28 C23 1.4(5)
C34 C29 C30 C31 0.2(4)
Si1 C29 C30 C31 179.5(2)
C29 C30 C31 C32 -0.3(5)
C30 C31 C32 C33 0.1(5)
C31 C32 C33 C34 0.1(5)
C32 C33 C34 C29 -0.2(5)
C30 C29 C34 C33 0.0(4)
Si1 C29 C34 C33 -179.4(2)
C40 C35 C36 C37 -0.4(5)
Si1 C35 C36 C37 177.8(3)
C35 C36 C37 C38 -1.0(5)
C36 C37 C38 C39 0.6(5)
C37 C38 C39 C40 1.2(5)
C38 C39 C40 C35 -2.6(5)
C36 C35 C40 C39 2.1(5)
Si1 C35 C40 C39 -176.0(2)
Si1 C2 N1 C10 -176.4(2)
Fe1 C2 N1 C10 -5.5(4)
C9 C10 N1 C2 -79.9(3)
C40 C35 Si1 C29 -29.0(3)
C36 C35 Si1 C29 152.9(3)
C40 C35 Si1 C23 -144.5(3)
C36 C35 Si1 C23 37.5(3)
C40 C35 Si1 C2 96.6(3)
C36 C35 Si1 C2 -81.5(3)
C30 C29 Si1 C35 118.2(3)
C34 C29 Si1 C35 -62.5(3)
C30 C29 Si1 C23 -128.1(3)
C34 C29 Si1 C23 51.2(3)
C30 C29 Si1 C2 -8.4(3)
C34 C29 Si1 C2 171.0(2)
C28 C23 Si1 C35 -149.2(3)
C24 C23 Si1 C35 33.5(3)
C28 C23 Si1 C29 96.4(3)
C24 C23 Si1 C29 -80.9(3)
C28 C23 Si1 C2 -26.2(3)
C24 C23 Si1 C2 156.5(2)
N1 C2 Si1 C35 -164.77(19)
Fe1 C2 Si1 C35 23.5(2)
N1 C2 Si1 C29 -42.3(2)
Fe1 C2 Si1 C29 145.90(15)
N1 C2 Si1 C23 77.6(2)
Fe1 C2 Si1 C23 -94.17(18)
C9 C8 P1 C11 -174.5(2)
C9 C8 P1 C17 -69.0(2)
C9 C8 P1 Fe1 61.4(2)
C12 C11 P1 C8 169.4(3)
C16 C11 P1 C8 -13.7(3)
C12 C11 P1 C17 64.9(3)
C16 C11 P1 C17 -118.3(3)
C12 C11 P1 Fe1 -62.9(3)
C16 C11 P1 Fe1 114.0(3)
C18 C17 P1 C8 -57.7(3)
C22 C17 P1 C8 118.8(2)
C18 C17 P1 C11 48.1(3)
C22 C17 P1 C11 -135.3(2)
C18 C17 P1 Fe1 172.1(2)
C22 C17 P1 Fe1 -11.4(3)
O1 C1 Fe1 C2 -176(2)
O1 C1 Fe1 C3 52(2)
O1 C1 Fe1 C7 85(2)
O1 C1 Fe1 C4 17(2)
O1 C1 Fe1 C5 9(2)
O1 C1 Fe1 C6 78(2)
O1 C1 Fe1 P1 -87(2)
N1 C2 Fe1 C1 149.5(3)
Si1 C2 Fe1 C1 -40.9(2)
N1 C2 Fe1 C3 -114.2(3)
Si1 C2 Fe1 C3 55.4(2)
N1 C2 Fe1 C7 -97.7(3)
Si1 C2 Fe1 C7 71.91(19)
N1 C2 Fe1 C4 -60.7(5)
Si1 C2 Fe1 C4 108.9(3)
N1 C2 Fe1 C5 -34.2(3)
Si1 C2 Fe1 C5 135.38(17)
N1 C2 Fe1 C6 -59.4(3)
Si1 C2 Fe1 C6 110.18(19)
N1 C2 Fe1 P1 61.0(3)
Si1 C2 Fe1 P1 -129.38(15)
C4 C3 Fe1 C1 -113.6(3)
C7 C3 Fe1 C1 127.7(3)
C4 C3 Fe1 C2 145.5(2)
C7 C3 Fe1 C2 26.8(3)
C4 C3 Fe1 C7 118.7(3)
C7 C3 Fe1 C4 -118.7(3)
C4 C3 Fe1 C5 37.5(2)
C7 C3 Fe1 C5 -81.1(2)
C4 C3 Fe1 C6 80.5(2)
C7 C3 Fe1 C6 -38.2(2)
C4 C3 Fe1 P1 -27.2(3)
C7 C3 Fe1 P1 -145.9(2)
C3 C7 Fe1 C1 -58.3(3)
C6 C7 Fe1 C1 -175.0(2)
C3 C7 Fe1 C2 -159.9(2)
C6 C7 Fe1 C2 83.3(2)
C6 C7 Fe1 C3 -116.7(3)
C3 C7 Fe1 C4 37.0(2)
C6 C7 Fe1 C4 -79.8(2)
C3 C7 Fe1 C5 79.3(2)
C6 C7 Fe1 C5 -37.4(2)
C3 C7 Fe1 C6 116.7(3)
C3 C7 Fe1 P1 97.9(4)
C6 C7 Fe1 P1 -18.8(4)
C3 C4 Fe1 C1 70.4(3)
C5 C4 Fe1 C1 -171.9(3)
C3 C4 Fe1 C2 -78.8(4)
C5 C4 Fe1 C2 38.8(4)
C5 C4 Fe1 C3 117.6(3)
C3 C4 Fe1 C7 -37.4(2)
C5 C4 Fe1 C7 80.2(3)
C3 C4 Fe1 C5 -117.6(3)
C3 C4 Fe1 C6 -80.3(2)
C5 C4 Fe1 C6 37.4(2)
C3 C4 Fe1 P1 162.08(19)
C5 C4 Fe1 P1 -80.3(2)
C4 C5 Fe1 C1 12.6(4)
C6 C5 Fe1 C1 131.0(3)
C4 C5 Fe1 C2 -161.6(2)
C6 C5 Fe1 C2 -43.1(3)
C4 C5 Fe1 C3 -37.7(2)
C6 C5 Fe1 C3 80.8(3)
C4 C5 Fe1 C7 -81.0(2)
C6 C5 Fe1 C7 37.5(2)
C6 C5 Fe1 C4 118.5(3)
C4 C5 Fe1 C6 -118.5(3)
C4 C5 Fe1 P1 105.8(2)
C6 C5 Fe1 P1 -135.7(2)
C7 C6 Fe1 C1 9.3(5)
C5 C6 Fe1 C1 -108.9(4)
C7 C6 Fe1 C2 -98.2(2)
C5 C6 Fe1 C2 143.6(3)
C7 C6 Fe1 C3 38.4(2)
C5 C6 Fe1 C3 -79.8(3)
C5 C6 Fe1 C7 -118.2(3)
C7 C6 Fe1 C4 81.1(2)
C5 C6 Fe1 C4 -37.0(2)
C7 C6 Fe1 C5 118.2(3)
C7 C6 Fe1 P1 172.01(19)
C5 C6 Fe1 P1 53.8(3)
C8 P1 Fe1 C1 -164.01(18)
C11 P1 Fe1 C1 76.80(17)
C17 P1 Fe1 C1 -41.99(16)
C8 P1 Fe1 C2 -65.03(15)
C11 P1 Fe1 C2 175.78(13)
C17 P1 Fe1 C2 56.99(13)
C8 P1 Fe1 C3 109.44(17)
C11 P1 Fe1 C3 -9.74(18)
C17 P1 Fe1 C3 -128.53(17)
C8 P1 Fe1 C7 38.1(3)
C11 P1 Fe1 C7 -81.1(3)
C17 P1 Fe1 C7 160.1(3)
C8 P1 Fe1 C4 92.51(17)
C11 P1 Fe1 C4 -26.68(16)
C17 P1 Fe1 C4 -145.47(15)
C8 P1 Fe1 C5 54.83(17)
C11 P1 Fe1 C5 -64.35(17)
C17 P1 Fe1 C5 176.86(16)
C8 P1 Fe1 C6 24.56(17)
C11 P1 Fe1 C6 -94.63(16)
C17 P1 Fe1 C6 146.58(16)
